data_7154384
loop_
_publ_author_name
'Pujol, Alba'
'Calow, Adam D. J.'
'Batsanov, Andrei S.'
'Whiting, Andrew'

_publ_section_title
;
 One-pot catalytic asymmetric borylation of unsaturated aldehyde-derived
 imines; functionalisation to homoallylic boronate carboxylate ester
 derivatives.
;
_journal_issue 18
_journal_name_full 'Organic &amp; biomolecular chemistry'
_journal_page_first 5122
_journal_page_last 5130
_journal_paper_doi 10.1039/c4ob02657h
_journal_volume 13
_journal_year 2015
_chemical_formula_moiety 'C23 H21 N'
_chemical_formula_sum 'C23 H21 N'
_chemical_formula_weight 311.41
_space_group_crystal_system triclinic
_space_group_IT_number 2
_space_group_name_Hall '-P 1'
_space_group_name_H-M_alt 'P -1'
_symmetry_space_group_name_Hall '-P 1'
_symmetry_space_group_name_H-M 'P -1'
_atom_sites_solution_hydrogens geom
_atom_sites_solution_primary direct
_atom_sites_solution_secondary difmap
_audit_block_doi 10.5517/cc13xm4s
_audit_creation_date 2014-11-04
_audit_creation_method
;
Olex2 1.2-beta
(compiled 2014.11.03 svn.r3071 for OlexSys, GUI svn.r4932)
;
_audit_update_record
;
2014-12-19 deposited with the CCDC.
2015-03-24 downloaded from the CCDC.
;
_cell_angle_alpha 93.937(3)
_cell_angle_beta 93.167(3)
_cell_angle_gamma 95.383(3)
_cell_formula_units_Z 4
_cell_length_a 6.1195(5)
_cell_length_b 8.1503(7)
_cell_length_c 34.905(3)
_cell_measurement_reflns_used 6492
_cell_measurement_temperature 120
_cell_measurement_theta_max 27.47
_cell_measurement_theta_min 2.517
_cell_volume 1725.8(3)
_computing_cell_refinement 'APEX2 v.2013.4_1 (Bruker, 2013)'
_computing_data_collection 'APEX2 v.2013.4_1 (Bruker, 2013)'
_computing_data_reduction 'SAINT v8.34A (Bruker, 2013)'
_computing_molecular_graphics 'Olex2 (Dolomanov et al., 2009)'
_computing_publication_material 'Olex2 (Dolomanov et al., 2009)'
_computing_structure_refinement 'SHELXL 2014/7 multi-CPU version (Sheldrick, 2008)'
_computing_structure_solution 'ShelXS (Sheldrick, 2008)'
_diffrn_ambient_temperature 120
_diffrn_detector_type 'Bruker PHOTON 100 CMOS'
_diffrn_measured_fraction_theta_full 0.994
_diffrn_measured_fraction_theta_max 0.994
_diffrn_measurement_device '3-circle area detector diffractometer'
_diffrn_measurement_device_type 'Bruker D8 Venture'
_diffrn_measurement_method \w-scan
_diffrn_radiation_monochromator 'focusing mirrors'
_diffrn_radiation_probe x-ray
_diffrn_radiation_type MoK\a
_diffrn_radiation_wavelength 0.71073
_diffrn_reflns_av_R_equivalents 0.0769
_diffrn_reflns_av_unetI/netI 0.0729
_diffrn_reflns_Laue_measured_fraction_full 0.994
_diffrn_reflns_Laue_measured_fraction_max 0.994
_diffrn_reflns_limit_h_max 7
_diffrn_reflns_limit_h_min -7
_diffrn_reflns_limit_k_max 9
_diffrn_reflns_limit_k_min -9
_diffrn_reflns_limit_l_max 41
_diffrn_reflns_limit_l_min -41
_diffrn_reflns_number 18314
_diffrn_reflns_point_group_measured_fraction_full 0.994
_diffrn_reflns_point_group_measured_fraction_max 0.994
_diffrn_reflns_theta_full 24.998
_diffrn_reflns_theta_max 24.998
_diffrn_reflns_theta_min 2.626
_diffrn_source 'ImuS microsource'
_diffrn_standards_number 0
_exptl_absorpt_coefficient_mu 0.069
_exptl_absorpt_correction_T_max 0.7456
_exptl_absorpt_correction_T_min 0.3996
_exptl_absorpt_correction_type multi-scan
_exptl_absorpt_process_details
;
SADABS-2009/1 (Bruker,2010) was used for absorption correction.
wR2(int) was 0.1402 before and 0.1050 after correction.
The Ratio of minimum to maximum transmission is 0.5359.
The \l/2 correction factor is 0.0015.
;
_exptl_crystal_colour colourless
_exptl_crystal_colour_primary colourless
_exptl_crystal_density_diffrn 1.199
_exptl_crystal_description prism
_exptl_crystal_F_000 664
_exptl_crystal_size_max 0.219
_exptl_crystal_size_mid 0.179
_exptl_crystal_size_min 0.114
_refine_diff_density_max 0.412
_refine_diff_density_min -0.264
_refine_diff_density_rms 0.091
_refine_ls_extinction_method none
_refine_ls_goodness_of_fit_ref 1.016
_refine_ls_hydrogen_treatment constr
_refine_ls_matrix_type full
_refine_ls_number_parameters 437
_refine_ls_number_reflns 6066
_refine_ls_number_restraints 0
_refine_ls_restrained_S_all 1.016
_refine_ls_R_factor_all 0.0868
_refine_ls_R_factor_gt 0.0644
_refine_ls_shift/su_max 0.000
_refine_ls_shift/su_mean 0.000
_refine_ls_structure_factor_coef Fsqd
_refine_ls_weighting_details 'w=1/[\s^2^(Fo^2^)+(0.1100P)^2^] where P=(Fo^2^+2Fc^2^)/3'
_refine_ls_weighting_scheme calc
_refine_ls_wR_factor_gt 0.1598
_refine_ls_wR_factor_ref 0.1784
_reflns_Friedel_coverage 0.000
_reflns_number_gt 4453
_reflns_number_total 6066
_reflns_threshold_expression 'I > 2\s(I)'
_cod_data_source_file c4ob02657h2.cif
_cod_data_source_block 2h
_cod_depositor_comments
;
The following automatic conversions were performed:

'_diffrn_radiation_probe' value 'X-ray' changed to 'x-ray' according
to
/usr/data/users/saulius/crontab/automatic-downloads/rss-feeds/RSC/lib/dictionaries/cif_core.dic
dictionary named 'cif_core.dic' version 2.4.2 from 2011-04-26.

Automatic conversion script
Id: cif_fix_values 3105 2015-03-04 15:46:00Z robertas 

 Adding full bibliography for 7154381--7154385.cif.
;
_cod_database_code 7154384
_shelx_space_group_comment
;
The symmetry employed for this shelxl refinement is uniquely defined
by the following loop, which should always be used as a source of
symmetry information in preference to the above space-group names.
They are only intended as comments.
;
_shelx_estimated_absorpt_t_max 0.992
_shelx_estimated_absorpt_t_min 0.985
_computing.bruker_data_scaling 'SADABS V2012/1 (Bruker AXS Inc.)'

_olex2_refinement_description
;
1. Fixed Uiso
 At 1.2 times of:
  All C(H) groups
2. Others
 Uiso(H23A)=Uiso(H24A)=Uiso(H25A)=FVAR(1)
 Uiso(H23B)=Uiso(H24B)=Uiso(H25B)=FVAR(2)
3.a Ternary CH refined with riding coordinates:
 C1A(H1A), C1B(H1B)
3.b Aromatic/amide H refined with riding coordinates:
 C2A(H2A), C4A(H4A), C6A(H6A), C7A(H7A), C8A(H8A), C9A(H9A), C10A(H10A),
 C12A(H12A), C13A(H13A), C14A(H14A), C15A(H15A), C16A(H16A), C18A(H18A),
 C19A(H19A), C20A(H20A), C21A(H21A), C22A(H22A), C2B(H2B), C4B(H4B), C6B(H6B),
 C7B(H7B), C8B(H8B), C9B(H9B), C10B(H10B), C12B(H12B), C13B(H13B), C14B(H14B),
 C15B(H15B), C16B(H16B), C18B(H18B), C19B(H19B), C20B(H20B), C21B(H21B),
 C22B(H22B)
3.c Idealised Me refined as rotating group:
 C23A(H23A,H24A,H25A), C23B(H23B,H24B,H25B)
;
_shelx_shelxl_version_number 2014/7
_olex2_diffrn_ambient_temperature_device 'Oxford Cryosystems'
_olex2_submission_special_instructions 'No special instructions were received'

loop_
_space_group_symop_operation_xyz
'x, y, z'
'-x, -y, -z'

loop_
_atom_site_label
_atom_site_type_symbol
_atom_site_fract_x
_atom_site_fract_y
_atom_site_fract_z
_atom_site_U_iso_or_equiv
_atom_site_adp_type
_atom_site_occupancy
_atom_site_site_symmetry_order
_atom_site_calc_flag
_atom_site_refinement_flags_posn
N1A N 0.5752(2) 0.16081(17) 0.12569(4) 0.0226(4) Uani 1 1 d .
C1A C 0.7308(3) 0.0653(2) 0.10547(5) 0.0220(4) Uani 1 1 d .
H1A H 0.8706 0.0710 0.1220 0.026 Uiso 1 1 calc R
C2A C 0.6357(3) 0.2184(2) 0.15978(5) 0.0226(4) Uani 1 1 d .
H2A H 0.7742 0.1938 0.1704 0.027 Uiso 1 1 calc R
C3A C 0.5036(3) 0.3208(2) 0.18373(5) 0.0221(4) Uani 1 1 d .
C4A C 0.5955(3) 0.3771(2) 0.21865(5) 0.0253(4) Uani 1 1 d .
H4A H 0.7335 0.3376 0.2247 0.030 Uiso 1 1 calc R
C5A C 0.5212(3) 0.4883(2) 0.24895(5) 0.0249(4) Uani 1 1 d .
C6A C 0.3172(3) 0.5525(2) 0.24907(6) 0.0319(5) Uani 1 1 d .
H6A H 0.2090 0.5188 0.2288 0.038 Uiso 1 1 calc R
C7A C 0.2712(3) 0.6644(2) 0.27835(6) 0.0349(5) Uani 1 1 d .
H7A H 0.1323 0.7077 0.2778 0.042 Uiso 1 1 calc R
C8A C 0.4235(4) 0.7141(2) 0.30830(6) 0.0359(5) Uani 1 1 d .
H8A H 0.3901 0.7908 0.3284 0.043 Uiso 1 1 calc R
C9A C 0.6257(4) 0.6512(2) 0.30896(5) 0.0348(5) Uani 1 1 d .
H9A H 0.7326 0.6855 0.3294 0.042 Uiso 1 1 calc R
C10A C 0.6720(3) 0.5392(2) 0.28002(5) 0.0289(5) Uani 1 1 d .
H10A H 0.8103 0.4950 0.2812 0.035 Uiso 1 1 calc R
C11A C 0.7804(3) 0.1425(2) 0.06799(5) 0.0215(4) Uani 1 1 d .
C12A C 0.6107(3) 0.1536(2) 0.04019(5) 0.0240(4) Uani 1 1 d .
H12A H 0.4648 0.1118 0.0446 0.029 Uiso 1 1 calc R
C13A C 0.6537(3) 0.2252(2) 0.00615(5) 0.0268(5) Uani 1 1 d .
H13A H 0.5374 0.2332 -0.0126 0.032 Uiso 1 1 calc R
C14A C 0.8660(3) 0.2847(2) -0.00044(5) 0.0278(5) Uani 1 1 d .
H14A H 0.8951 0.3351 -0.0236 0.033 Uiso 1 1 calc R
C15A C 1.0367(3) 0.2716(2) 0.02650(5) 0.0292(5) Uani 1 1 d .
H15A H 1.1830 0.3108 0.0217 0.035 Uiso 1 1 calc R
C16A C 0.9931(3) 0.2005(2) 0.06072(5) 0.0250(4) Uani 1 1 d .
H16A H 1.1101 0.1916 0.0793 0.030 Uiso 1 1 calc R
C17A C 0.6405(3) -0.1146(2) 0.09797(5) 0.0218(4) Uani 1 1 d .
C18A C 0.4267(3) -0.1721(2) 0.10486(5) 0.0241(4) Uani 1 1 d .
H18A H 0.3284 -0.0970 0.1141 0.029 Uiso 1 1 calc R
C19A C 0.3559(3) -0.3393(2) 0.09832(5) 0.0257(4) Uani 1 1 d .
H19A H 0.2092 -0.3776 0.1031 0.031 Uiso 1 1 calc R
C20A C 0.4960(3) -0.4501(2) 0.08504(5) 0.0272(5) Uani 1 1 d .
H20A H 0.4473 -0.5645 0.0811 0.033 Uiso 1 1 calc R
C21A C 0.7087(3) -0.3934(2) 0.07743(5) 0.0287(5) Uani 1 1 d .
H21A H 0.8056 -0.4687 0.0679 0.034 Uiso 1 1 calc R
C22A C 0.7798(3) -0.2271(2) 0.08377(5) 0.0250(4) Uani 1 1 d .
H22A H 0.9256 -0.1890 0.0784 0.030 Uiso 1 1 calc R
C23A C 0.2833(3) 0.3562(2) 0.16716(5) 0.0304(5) Uani 1 1 d .
H23A H 0.1678 0.3076 0.1825 0.042(3) Uiso 1 1 calc GR
H24A H 0.2613 0.3081 0.1406 0.042(3) Uiso 1 1 calc GR
H25A H 0.2767 0.4760 0.1676 0.042(3) Uiso 1 1 calc GR
N1B N 0.9100(2) 0.34186(18) 0.37278(4) 0.0220(4) Uani 1 1 d .
C1B C 0.7615(3) 0.4355(2) 0.39541(5) 0.0226(4) Uani 1 1 d .
H1B H 0.6178 0.4315 0.3801 0.027 Uiso 1 1 calc R
C2B C 0.8237(3) 0.2611(2) 0.34244(5) 0.0227(4) Uani 1 1 d .
H2B H 0.6693 0.2588 0.3374 0.027 Uiso 1 1 calc R
C3B C 0.9486(3) 0.1711(2) 0.31462(5) 0.0231(4) Uani 1 1 d .
C4B C 0.8327(3) 0.0964(2) 0.28342(5) 0.0240(4) Uani 1 1 d .
H4B H 0.6784 0.1023 0.2835 0.029 Uiso 1 1 calc R
C5B C 0.9050(3) 0.0074(2) 0.24918(5) 0.0227(4) Uani 1 1 d .
C6B C 1.1109(3) 0.0400(2) 0.23439(5) 0.0262(5) Uani 1 1 d .
H6B H 1.2141 0.1233 0.2470 0.031 Uiso 1 1 calc R
C7B C 1.1662(3) -0.0473(2) 0.20163(5) 0.0279(5) Uani 1 1 d .
H7B H 1.3073 -0.0244 0.1920 0.033 Uiso 1 1 calc R
C8B C 1.0171(3) -0.1680(2) 0.18269(5) 0.0292(5) Uani 1 1 d .
H8B H 1.0563 -0.2287 0.1603 0.035 Uiso 1 1 calc R
C9B C 0.8107(3) -0.2001(2) 0.19636(5) 0.0283(5) Uani 1 1 d .
H9B H 0.7072 -0.2820 0.1833 0.034 Uiso 1 1 calc R
C10B C 0.7556(3) -0.1125(2) 0.22922(5) 0.0263(4) Uani 1 1 d .
H10B H 0.6132 -0.1345 0.2384 0.032 Uiso 1 1 calc R
C11B C 0.7196(3) 0.3565(2) 0.43283(5) 0.0223(4) Uani 1 1 d .
C12B C 0.8912(3) 0.3469(2) 0.46019(5) 0.0252(4) Uani 1 1 d .
H12B H 1.0360 0.3907 0.4556 0.030 Uiso 1 1 calc R
C13B C 0.8515(3) 0.2739(2) 0.49407(5) 0.0277(5) Uani 1 1 d .
H13B H 0.9694 0.2662 0.5125 0.033 Uiso 1 1 calc R
C14B C 0.6404(3) 0.2120(2) 0.50105(5) 0.0281(5) Uani 1 1 d .
H14B H 0.6137 0.1617 0.5243 0.034 Uiso 1 1 calc R
C15B C 0.4687(3) 0.2230(2) 0.47445(5) 0.0305(5) Uani 1 1 d .
H15B H 0.3236 0.1814 0.4794 0.037 Uiso 1 1 calc R
C16B C 0.5083(3) 0.2951(2) 0.44033(5) 0.0263(5) Uani 1 1 d .
H16B H 0.3899 0.3025 0.4220 0.032 Uiso 1 1 calc R
C17B C 0.8539(3) 0.6153(2) 0.40226(5) 0.0214(4) Uani 1 1 d .
C18B C 1.0644(3) 0.6720(2) 0.39387(5) 0.0261(5) Uani 1 1 d .
H18B H 1.1604 0.5961 0.3842 0.031 Uiso 1 1 calc R
C19B C 1.1375(3) 0.8397(2) 0.39938(5) 0.0273(5) Uani 1 1 d .
H19B H 1.2828 0.8772 0.3936 0.033 Uiso 1 1 calc R
C20B C 0.9992(3) 0.9511(2) 0.41320(5) 0.0281(5) Uani 1 1 d .
H20B H 1.0479 1.0656 0.4165 0.034 Uiso 1 1 calc R
C21B C 0.7896(3) 0.8953(2) 0.42229(6) 0.0309(5) Uani 1 1 d .
H21B H 0.6947 0.9714 0.4323 0.037 Uiso 1 1 calc R
C22B C 0.7177(3) 0.7288(2) 0.41689(5) 0.0261(5) Uani 1 1 d .
H22B H 0.5734 0.6914 0.4233 0.031 Uiso 1 1 calc R
C23B C 1.1923(3) 0.1768(2) 0.32297(5) 0.0282(5) Uani 1 1 d .
H23B H 1.2470 0.0796 0.3101 0.035(3) Uiso 1 1 calc GR
H24B H 1.2245 0.1773 0.3508 0.035(3) Uiso 1 1 calc GR
H25B H 1.2645 0.2773 0.3135 0.035(3) Uiso 1 1 calc GR

loop_
_atom_site_aniso_label
_atom_site_aniso_U_11
_atom_site_aniso_U_22
_atom_site_aniso_U_33
_atom_site_aniso_U_23
_atom_site_aniso_U_13
_atom_site_aniso_U_12
N1A 0.0279(9) 0.0185(8) 0.0221(8) 0.0012(7) 0.0047(7) 0.0043(7)
C1A 0.0227(10) 0.0214(10) 0.0217(10) 0.0008(8) 0.0005(8) 0.0028(8)
C2A 0.0251(10) 0.0189(10) 0.0239(10) 0.0023(8) 0.0021(8) 0.0018(8)
C3A 0.0248(10) 0.0189(10) 0.0229(10) 0.0028(8) 0.0047(8) 0.0003(8)
C4A 0.0275(11) 0.0216(10) 0.0279(11) 0.0028(8) 0.0065(8) 0.0050(8)
C5A 0.0330(11) 0.0186(10) 0.0236(10) 0.0040(8) 0.0048(8) 0.0009(8)
C6A 0.0312(11) 0.0314(11) 0.0327(11) -0.0035(9) 0.0039(9) 0.0033(9)
C7A 0.0366(12) 0.0317(11) 0.0378(12) -0.0009(9) 0.0129(10) 0.0066(9)
C8A 0.0579(15) 0.0267(11) 0.0248(11) 0.0003(9) 0.0138(10) 0.0075(10)
C9A 0.0550(15) 0.0294(11) 0.0202(10) 0.0020(9) 0.0004(10) 0.0055(10)
C10A 0.0386(12) 0.0254(10) 0.0231(10) 0.0037(8) 0.0004(9) 0.0057(9)
C11A 0.0275(10) 0.0150(9) 0.0220(10) -0.0032(8) 0.0020(8) 0.0045(8)
C12A 0.0253(10) 0.0202(10) 0.0265(10) -0.0004(8) 0.0020(8) 0.0035(8)
C13A 0.0302(11) 0.0254(11) 0.0248(10) 0.0009(8) -0.0009(9) 0.0051(8)
C14A 0.0377(12) 0.0242(10) 0.0221(10) 0.0017(8) 0.0042(9) 0.0059(9)
C15A 0.0262(11) 0.0290(11) 0.0329(11) 0.0032(9) 0.0076(9) 0.0020(8)
C16A 0.0268(11) 0.0251(10) 0.0231(10) 0.0009(8) 0.0002(8) 0.0045(8)
C17A 0.0274(10) 0.0224(10) 0.0160(9) 0.0024(8) -0.0010(8) 0.0049(8)
C18A 0.0283(11) 0.0230(10) 0.0224(10) 0.0020(8) 0.0044(8) 0.0080(8)
C19A 0.0266(10) 0.0246(10) 0.0261(10) 0.0038(8) 0.0031(8) 0.0013(8)
C20A 0.0332(11) 0.0200(10) 0.0284(11) 0.0017(8) -0.0001(9) 0.0031(8)
C21A 0.0315(11) 0.0241(11) 0.0315(11) -0.0001(8) 0.0039(9) 0.0088(8)
C22A 0.0237(10) 0.0241(10) 0.0275(10) 0.0012(8) 0.0023(8) 0.0033(8)
C23A 0.0341(12) 0.0330(11) 0.0246(10) -0.0026(9) 0.0015(9) 0.0094(9)
N1B 0.0280(9) 0.0195(8) 0.0193(8) 0.0019(7) 0.0030(7) 0.0055(7)
C1B 0.0228(10) 0.0219(10) 0.0231(10) 0.0008(8) 0.0005(8) 0.0042(8)
C2B 0.0224(10) 0.0212(10) 0.0251(10) 0.0028(8) 0.0024(8) 0.0032(8)
C3B 0.0268(10) 0.0193(10) 0.0240(10) 0.0028(8) 0.0040(8) 0.0033(8)
C4B 0.0245(10) 0.0226(10) 0.0253(10) 0.0017(8) 0.0030(8) 0.0034(8)
C5B 0.0287(11) 0.0187(10) 0.0216(10) 0.0037(8) 0.0002(8) 0.0052(8)
C6B 0.0295(11) 0.0257(10) 0.0227(10) 0.0020(8) 0.0006(8) 0.0004(8)
C7B 0.0284(11) 0.0327(11) 0.0236(10) 0.0047(9) 0.0046(8) 0.0049(9)
C8B 0.0428(13) 0.0267(11) 0.0199(10) 0.0034(8) 0.0056(9) 0.0098(9)
C9B 0.0365(12) 0.0233(10) 0.0242(10) -0.0002(8) -0.0005(9) 0.0017(9)
C10B 0.0299(11) 0.0248(10) 0.0249(10) 0.0059(8) 0.0028(8) 0.0023(8)
C11B 0.0280(10) 0.0160(9) 0.0233(10) -0.0022(8) 0.0033(8) 0.0062(8)
C12B 0.0270(10) 0.0220(10) 0.0263(10) 0.0001(8) 0.0009(8) 0.0027(8)
C13B 0.0328(11) 0.0258(11) 0.0250(10) 0.0010(8) -0.0006(9) 0.0078(9)
C14B 0.0385(12) 0.0265(11) 0.0210(10) 0.0040(8) 0.0079(9) 0.0075(9)
C15B 0.0288(11) 0.0288(11) 0.0354(12) 0.0041(9) 0.0094(9) 0.0047(9)
C16B 0.0271(11) 0.0257(10) 0.0265(11) 0.0015(8) 0.0003(8) 0.0056(8)
C17B 0.0262(10) 0.0221(10) 0.0165(9) 0.0034(8) -0.0001(8) 0.0047(8)
C18B 0.0288(11) 0.0250(11) 0.0256(10) -0.0003(8) 0.0051(8) 0.0078(8)
C19B 0.0289(11) 0.0257(11) 0.0273(11) 0.0038(8) 0.0027(9) 0.0006(8)
C20B 0.0347(12) 0.0210(10) 0.0285(11) 0.0022(8) 0.0006(9) 0.0031(8)
C21B 0.0353(12) 0.0253(11) 0.0334(11) -0.0010(9) 0.0043(9) 0.0106(9)
C22B 0.0266(11) 0.0256(11) 0.0265(10) 0.0009(8) 0.0049(8) 0.0039(8)
C23B 0.0301(11) 0.0306(11) 0.0243(10) -0.0023(8) 0.0016(9) 0.0072(9)

loop_
_atom_type_symbol
_atom_type_description
_atom_type_scat_dispersion_real
_atom_type_scat_dispersion_imag
_atom_type_scat_source
C C 0.0033 0.0016 'International Tables Vol C Tables 4.2.6.8 and 6.1.1.4'
H H 0.0000 0.0000 'International Tables Vol C Tables 4.2.6.8 and 6.1.1.4'
N N 0.0061 0.0033 'International Tables Vol C Tables 4.2.6.8 and 6.1.1.4'

loop_
_exptl_crystal_face_index_h
_exptl_crystal_face_index_k
_exptl_crystal_face_index_l
_exptl_crystal_face_perp_dist
0.00 -2.00 -1.00 0.0570
0.00 2.00 1.00 0.0410
0.00 0.00 -1.00 0.0720
0.00 0.00 1.00 0.0750
-1.00 0.00 1.00 0.0940
1.00 0.00 -1.00 0.1030
1.00 -2.00 2.00 0.0960

loop_
_geom_angle_atom_site_label_1
_geom_angle_atom_site_label_2
_geom_angle_atom_site_label_3
_geom_angle
C2A N1A C1A 116.46(15)
N1A C1A C11A 109.08(14)
N1A C1A C17A 111.04(15)
C17A C1A C11A 111.02(14)
N1A C2A C3A 123.71(17)
C2A C3A C23A 117.85(15)
C4A C3A C2A 116.15(16)
C4A C3A C23A 125.99(16)
C3A C4A C5A 131.64(18)
C6A C5A C4A 126.20(17)
C6A C5A C10A 117.13(17)
C10A C5A C4A 116.64(17)
C7A C6A C5A 120.74(18)
C8A C7A C6A 120.95(19)
C7A C8A C9A 119.34(18)
C10A C9A C8A 119.99(19)
C9A C10A C5A 121.82(19)
C12A C11A C1A 119.96(16)
C16A C11A C1A 120.96(16)
C16A C11A C12A 119.07(17)
C13A C12A C11A 120.43(17)
C14A C13A C12A 119.85(18)
C13A C14A C15A 120.40(18)
C14A C15A C16A 119.65(18)
C11A C16A C15A 120.57(17)
C18A C17A C1A 122.99(16)
C18A C17A C22A 118.68(17)
C22A C17A C1A 118.33(16)
C17A C18A C19A 120.12(17)
C20A C19A C18A 120.81(18)
C19A C20A C21A 119.44(17)
C22A C21A C20A 120.00(17)
C21A C22A C17A 120.92(18)
C2B N1B C1B 115.97(15)
N1B C1B C11B 110.43(14)
N1B C1B C17B 110.29(15)
C17B C1B C11B 112.03(14)
N1B C2B C3B 123.86(17)
C2B C3B C23B 117.24(15)
C4B C3B C2B 116.16(16)
C4B C3B C23B 126.56(16)
C3B C4B C5B 130.61(17)
C6B C5B C4B 124.09(16)
C10B C5B C4B 117.91(17)
C10B C5B C6B 117.94(17)
C7B C6B C5B 120.84(17)
C6B C7B C8B 120.27(18)
C7B C8B C9B 119.94(18)
C8B C9B C10B 119.69(18)
C9B C10B C5B 121.30(18)
C12B C11B C1B 120.64(17)
C16B C11B C1B 120.15(16)
C16B C11B C12B 119.20(17)
C13B C12B C11B 120.19(18)
C12B C13B C14B 120.01(18)
C15B C14B C13B 120.32(18)
C14B C15B C16B 119.77(18)
C15B C16B C11B 120.49(18)
C18B C17B C1B 123.21(16)
C18B C17B C22B 118.53(17)
C22B C17B C1B 118.24(16)
C17B C18B C19B 120.67(18)
C20B C19B C18B 120.13(18)
C19B C20B C21B 119.68(18)
C20B C21B C22B 120.05(18)
C21B C22B C17B 120.91(18)

loop_
_geom_bond_atom_site_label_1
_geom_bond_atom_site_label_2
_geom_bond_distance
N1A C1A 1.466(2)
N1A C2A 1.271(2)
C1A C11A 1.523(2)
C1A C17A 1.518(2)
C2A C3A 1.468(2)
C3A C4A 1.346(2)
C3A C23A 1.498(2)
C4A C5A 1.464(2)
C5A C6A 1.398(3)
C5A C10A 1.399(3)
C6A C7A 1.381(2)
C7A C8A 1.374(3)
C8A C9A 1.383(3)
C9A C10A 1.374(2)
C11A C12A 1.395(2)
C11A C16A 1.385(3)
C12A C13A 1.386(2)
C13A C14A 1.381(3)
C14A C15A 1.383(3)
C15A C16A 1.391(3)
C17A C18A 1.387(3)
C17A C22A 1.394(2)
C18A C19A 1.390(3)
C19A C20A 1.378(3)
C20A C21A 1.386(3)
C21A C22A 1.383(3)
N1B C1B 1.470(2)
N1B C2B 1.269(2)
C1B C11B 1.519(2)
C1B C17B 1.518(3)
C2B C3B 1.468(2)
C3B C4B 1.343(2)
C3B C23B 1.499(2)
C4B C5B 1.466(2)
C5B C6B 1.397(3)
C5B C10B 1.394(2)
C6B C7B 1.380(2)
C7B C8B 1.383(3)
C8B C9B 1.383(3)
C9B C10B 1.384(2)
C11B C12B 1.391(2)
C11B C16B 1.388(3)
C12B C13B 1.383(3)
C13B C14B 1.383(3)
C14B C15B 1.377(3)
C15B C16B 1.387(3)
C17B C18B 1.381(3)
C17B C22B 1.392(2)
C18B C19B 1.394(3)
C19B C20B 1.380(3)
C20B C21B 1.381(3)
C21B C22B 1.384(3)
